data_2220545
loop_
_publ_author_name
'Romanowski, Grzegorz'
'Wera, Micha\/l'
'Sikorski, Artur'

_publ_section_title
;Di-\m-oxido-bis({2-[(<i>R</i>,<i>R</i>)-({-})-(2-aminocyclohexyl)iminomethyl]-4-nitrophenolato-\k^3^<i>N</i>,<i>N</i>',<i>O</i>}oxidovanadium(V))
 dimethyl sulfoxide disolvate
;
_journal_coeditor_code HY2164
_journal_issue 1
_journal_name_full 'Acta Crystallographica Section E'
_journal_page_first m25
_journal_page_last m26
_journal_paper_doi 10.1107/S1600536808038762
_journal_volume 65
_journal_year 2009
_chemical_formula_iupac '[V2 (C13 H16 N3 O3)2 O4], 2C2 H6 O S'
_chemical_formula_moiety 'C26 H32 N6 O10 V2, 2(C2 H6 O S)'
_chemical_formula_sum 'C30 H44 N6 O12 S2 V2'
_chemical_formula_weight 846.71
_chemical_name_systematic
;
Di-\m-oxido-bis({2-[(<i>R</i>,<i>R</i>)-(-)-(2-aminocyclohexyl)iminomethyl]-
4-nitrophenolato-\k^3^<i>N</i>,<i>N</i>',<i>O</i>}oxidovanadium(V))
dimethyl sulfoxide disolvate
;
_space_group_IT_number 2
_symmetry_cell_setting triclinic
_symmetry_space_group_name_Hall '-P 1'
_symmetry_space_group_name_H-M 'P -1'
_atom_sites_solution_hydrogens geom
_atom_sites_solution_primary direct
_atom_sites_solution_secondary difmap
_audit_creation_method SHELXL-97
_cell_angle_alpha 77.69(3)
_cell_angle_beta 88.62(3)
_cell_angle_gamma 76.13(3)
_cell_formula_units_Z 1
_cell_length_a 7.2490(10)
_cell_length_b 11.747(2)
_cell_length_c 11.809(2)
_cell_measurement_reflns_used 3355
_cell_measurement_temperature 295(2)
_cell_measurement_theta_max 25.05
_cell_measurement_theta_min 3.03
_cell_volume 953.4(3)
_computing_cell_refinement 'CrysAlis RED (Oxford Diffraction, 2006)'
_computing_data_collection 'CrysAlis CCD (Oxford Diffraction, 2006)'
_computing_data_reduction 'CrysAlis RED (Oxford Diffraction, 2006)'
_computing_molecular_graphics 'ORTEPII (Johnson, 1976)'
_computing_publication_material 'SHELXL97 (Sheldrick, 2008) and PLATON (Spek, 2003)'
_computing_structure_refinement 'SHELXL97 (Sheldrick, 2008)'
_computing_structure_solution 'SHELXS97 (Sheldrick, 2008)'
_diffrn_ambient_temperature 295(2)
_diffrn_detector_area_resol_mean 10.4002
_diffrn_measured_fraction_theta_full 0.993
_diffrn_measured_fraction_theta_max 0.993
_diffrn_measurement_device_type 'Oxford Diffraction Ruby CCD'
_diffrn_measurement_method \w
_diffrn_radiation_monochromator graphite
_diffrn_radiation_source 'Enhance (Mo) X-ray Source'
_diffrn_radiation_type MoK\a
_diffrn_radiation_wavelength 0.71073
_diffrn_reflns_av_R_equivalents 0.0205
_diffrn_reflns_av_sigmaI/netI 0.0177
_diffrn_reflns_limit_h_max 8
_diffrn_reflns_limit_h_min -8
_diffrn_reflns_limit_k_max 11
_diffrn_reflns_limit_k_min -13
_diffrn_reflns_limit_l_max 14
_diffrn_reflns_limit_l_min -13
_diffrn_reflns_number 6786
_diffrn_reflns_theta_full 25.05
_diffrn_reflns_theta_max 25.05
_diffrn_reflns_theta_min 3.03
_exptl_absorpt_coefficient_mu 0.665
_exptl_absorpt_correction_T_max 0.936
_exptl_absorpt_correction_T_min 0.71964
_exptl_absorpt_correction_type multi-scan
_exptl_absorpt_process_details '(CrysAlis RED; Oxford Diffraction, 2006)'
_exptl_crystal_colour yellow
_exptl_crystal_density_diffrn 1.475
_exptl_crystal_density_method 'not measured'
_exptl_crystal_description needle
_exptl_crystal_F_000 440
_exptl_crystal_size_max 0.60
_exptl_crystal_size_mid 0.25
_exptl_crystal_size_min 0.10
_refine_diff_density_max 0.532
_refine_diff_density_min -0.442
_refine_ls_extinction_coef 0.0061(16)
_refine_ls_extinction_expression Fc^*^=kFc[1+0.001xFc^2^\l^3^/sin(2\q)]^-1/4^
_refine_ls_extinction_method 'SHELXL97 (Sheldrick, 2008)'
_refine_ls_goodness_of_fit_ref 1.444
_refine_ls_hydrogen_treatment constr
_refine_ls_matrix_type full
_refine_ls_number_parameters 256
_refine_ls_number_reflns 3355
_refine_ls_number_restraints 0
_refine_ls_restrained_S_all 1.444
_refine_ls_R_factor_all 0.0802
_refine_ls_R_factor_gt 0.0788
_refine_ls_shift/su_max 0.000
_refine_ls_shift/su_mean 0.000
_refine_ls_structure_factor_coef Fsqd
_refine_ls_weighting_details 'calc w=1/[\s^2^(Fo^2^)+(0.0232P)^2^+4.2049P] where P=(Fo^2^+2Fc^2^)/3'
_refine_ls_weighting_scheme calc
_refine_ls_wR_factor_gt 0.1935
_refine_ls_wR_factor_ref 0.1940
_reflns_number_gt 3245
_reflns_number_total 3355
_reflns_threshold_expression I>2\s(I)
_cod_data_source_file hy2164.cif
_cod_data_source_block I
_cod_depositor_comments
;
The following automatic conversions were performed:
'_symmetry_cell_setting' value 'Triclinic' changed to 'triclinic'
according to '/home/saulius/struct/CIF-dictionaries/cif_core.dic'
dictionary named 'cif_core.dic' version 2.4.1 from 2010-06-29.

Automatic conversion script
Id: cif_fix_enum 1527 2010-12-29 10:47:43Z saulius 

The following automatic conversions were performed:

'_symmetry_cell_setting' value 'Triclinic' changed to 'triclinic'
according to /home/saulius/struct/CIF-dictionaries/cif_core.dic
dictionary named 'cif_core.dic' version 2.4.1 from 2010-06-29.

Automatic conversion script
Id: cif_fix_values 1715 2011-07-08 13:25:40Z adriana 
;
_cod_database_code 2220545
_cod_database_fobs_code 2220545

loop_
_symmetry_equiv_pos_as_xyz
'x, y, z'
'-x, -y, -z'

loop_
_atom_site_type_symbol
_atom_site_label
_atom_site_fract_x
_atom_site_fract_y
_atom_site_fract_z
_atom_site_U_iso_or_equiv
_atom_site_adp_type
_atom_site_calc_flag
_atom_site_refinement_flags
_atom_site_occupancy
_atom_site_disorder_assembly
_atom_site_disorder_group
C C1 0.1768(8) 0.7547(5) 0.8238(5) 0.0318(12) Uani d . 1 A .
C C2 0.3625(8) 0.7030(5) 0.7934(5) 0.0322(12) Uani d . 1 . .
C C3 0.4761(10) 0.7777(6) 0.7378(6) 0.0448(15) Uani d . 1 . .
H H3A 0.5999 0.7450 0.7188 0.054 Uiso calc R 1 . .
C C4 0.4032(11) 0.8999(6) 0.7112(6) 0.0505(17) Uani d . 1 . .
C C5 0.2207(11) 0.9522(6) 0.7375(6) 0.0525(18) Uani d . 1 . .
H H5A 0.1727 1.0348 0.7155 0.063 Uiso calc R 1 . .
C C6 0.1108(10) 0.8802(5) 0.7969(5) 0.0403(14) Uani d . 1 . .
H H6A -0.0095 0.9151 0.8197 0.048 Uiso calc R 1 . .
N N7 0.5242(12) 0.9771(6) 0.6526(7) 0.077(2) Uani d . 1 . .
O O8 0.4474(11) 1.0817(5) 0.6099(7) 0.103(3) Uani d . 1 . .
O O9 0.6933(10) 0.9331(6) 0.6482(8) 0.101(3) Uani d . 1 . .
C C10 0.4411(8) 0.5748(5) 0.8148(5) 0.0335(13) Uani d . 1 A .
H H10A 0.5713 0.5473 0.8071 0.040 Uiso calc R 1 . .
N N11 0.3421(7) 0.4965(4) 0.8437(4) 0.0329(11) Uani d . 1 . .
C C12 0.436(2) 0.3677(13) 0.8877(13) 0.030(3) Uani d P 0.501(10) A 1
H H12A 0.4263 0.3496 0.9722 0.036 Uiso calc PR 0.501(10) A 1
C C12A 0.428(2) 0.3682(13) 0.8308(15) 0.032(3) Uani d P 0.499(10) A 2
H H12B 0.4040 0.3614 0.7515 0.038 Uiso calc PR 0.499(10) A 2
C C13 0.6421(8) 0.3255(5) 0.8594(6) 0.0405(14) Uani d . 1 . .
H H13A 0.6607 0.3629 0.7798 0.049 Uiso calc R 1 A 1
H H13B 0.7202 0.3522 0.9090 0.049 Uiso calc R 1 A 1
C C14 0.7089(11) 0.1916(6) 0.8742(9) 0.070(2) Uani d . 1 A .
H H14A 0.8251 0.1749 0.8318 0.083 Uiso calc R 1 B 1
H H14B 0.7415 0.1579 0.9557 0.083 Uiso calc R 1 B 1
C C15 0.5840(19) 0.1297(11) 0.8390(14) 0.048(4) Uani d P 0.501(10) A 1
H H15A 0.6353 0.0441 0.8656 0.058 Uiso calc PR 0.501(10) A 1
H H15B 0.5754 0.1470 0.7550 0.058 Uiso calc PR 0.501(10) A 1
C C15A 0.595(2) 0.1146(13) 0.9356(14) 0.054(4) Uiso d P 0.499(10) A 2
H H15C 0.6012 0.1126 1.0180 0.064 Uiso calc PR 0.499(10) A 2
H H15D 0.6433 0.0335 0.9240 0.064 Uiso calc PR 0.499(10) A 2
C C16 0.3804(10) 0.1654(6) 0.8875(8) 0.057(2) Uani d . 1 . .
H H16A 0.3852 0.1485 0.9715 0.069 Uiso calc R 1 A 1
H H16B 0.2972 0.1216 0.8621 0.069 Uiso calc R 1 A 1
C C17 0.3085(16) 0.3038(10) 0.8368(11) 0.032(3) Uani d P 0.501(10) A 1
H H17A 0.3097 0.3219 0.7519 0.038 Uiso calc PR 0.501(10) A 1
C C17A 0.3189(16) 0.2942(10) 0.9138(13) 0.033(3) Uiso d P 0.499(10) A 2
H H17B 0.3453 0.2941 0.9948 0.040 Uiso calc PR 0.499(10) A 2
N N18 0.1126(7) 0.3474(4) 0.8793(4) 0.0361(11) Uani d . 1 . .
H H18A 0.1072 0.3108 0.9541 0.043 Uiso calc R 1 A 1
H H18B 0.0280 0.3264 0.8382 0.043 Uiso calc R 1 A 1
V V19 0.03456(13) 0.53484(9) 0.86534(8) 0.0289(3) Uani d . 1 . .
O O20 -0.0303(7) 0.5634(4) 0.7308(4) 0.0490(12) Uani d . 1 . .
O O21 0.1601(5) 0.4698(4) 1.0582(3) 0.0325(9) Uani d . 1 . .
O O22 0.0653(6) 0.6894(3) 0.8812(3) 0.0364(9) Uani d . 1 . .
S S23 -0.0005(3) 0.6916(2) 0.44455(18) 0.0657(6) Uani d . 1 . .
C C24 0.0490(17) 0.8021(9) 0.5086(8) 0.094(3) Uani d . 1 . .
H H24A -0.0272 0.8791 0.4711 0.140 Uiso calc R 1 . .
H H24B 0.1811 0.8019 0.5006 0.140 Uiso calc R 1 . .
H H24C 0.0202 0.7860 0.5894 0.140 Uiso calc R 1 . .
C C25 0.2180(17) 0.5849(10) 0.4774(10) 0.104(4) Uani d . 1 . .
H H25A 0.2351 0.5309 0.4253 0.156 Uiso calc R 1 . .
H H25B 0.2182 0.5404 0.5557 0.156 Uiso calc R 1 . .
H H25C 0.3197 0.6252 0.4693 0.156 Uiso calc R 1 . .
O O26 -0.0092(10) 0.7404(5) 0.3172(5) 0.0747(17) Uani d . 1 . .

loop_
_atom_site_aniso_label
_atom_site_aniso_U_11
_atom_site_aniso_U_22
_atom_site_aniso_U_33
_atom_site_aniso_U_12
_atom_site_aniso_U_13
_atom_site_aniso_U_23
C1 0.038(3) 0.034(3) 0.028(3) -0.015(2) -0.004(2) -0.008(2)
C2 0.040(3) 0.033(3) 0.027(3) -0.016(2) -0.003(2) -0.006(2)
C3 0.045(4) 0.040(4) 0.053(4) -0.019(3) 0.003(3) -0.009(3)
C4 0.065(5) 0.036(3) 0.055(4) -0.024(3) 0.014(3) -0.006(3)
C5 0.066(5) 0.033(3) 0.057(4) -0.013(3) 0.004(4) -0.006(3)
C6 0.051(4) 0.033(3) 0.038(3) -0.011(3) 0.002(3) -0.008(3)
N7 0.081(5) 0.046(4) 0.109(6) -0.033(4) 0.030(5) -0.011(4)
O8 0.115(6) 0.048(4) 0.140(7) -0.034(4) 0.046(5) 0.007(4)
O9 0.081(5) 0.072(4) 0.156(7) -0.041(4) 0.047(5) -0.016(4)
C10 0.029(3) 0.038(3) 0.034(3) -0.012(2) -0.002(2) -0.007(2)
N11 0.031(2) 0.028(2) 0.040(3) -0.011(2) -0.003(2) -0.003(2)
C12 0.035(7) 0.030(7) 0.026(8) -0.010(5) -0.002(7) -0.008(7)
C12A 0.031(7) 0.033(7) 0.034(9) -0.008(5) -0.003(7) -0.011(7)
C13 0.034(3) 0.038(3) 0.050(4) -0.011(3) -0.003(3) -0.008(3)
C14 0.040(4) 0.040(4) 0.121(8) -0.002(3) 0.001(4) -0.008(4)
C15 0.053(8) 0.028(6) 0.064(10) 0.003(6) -0.013(7) -0.023(6)
C16 0.050(4) 0.036(4) 0.093(6) -0.017(3) 0.004(4) -0.021(4)
C17 0.039(6) 0.032(6) 0.027(7) -0.010(5) 0.001(5) -0.013(5)
N18 0.032(3) 0.042(3) 0.039(3) -0.015(2) 0.001(2) -0.009(2)
V19 0.0284(5) 0.0349(6) 0.0256(5) -0.0116(4) -0.0012(4) -0.0062(4)
O20 0.061(3) 0.053(3) 0.028(2) -0.007(2) -0.009(2) -0.005(2)
O21 0.029(2) 0.041(2) 0.031(2) -0.0135(17) -0.0036(16) -0.0099(17)
O22 0.042(2) 0.033(2) 0.037(2) -0.0149(18) 0.0058(18) -0.0062(17)
S23 0.0761(14) 0.0722(14) 0.0477(11) -0.0224(11) 0.0021(10) -0.0052(10)
C24 0.125(9) 0.093(7) 0.062(6) -0.005(6) -0.013(6) -0.038(5)
C25 0.121(10) 0.086(7) 0.080(7) 0.006(7) 0.012(7) 0.003(6)
O26 0.114(5) 0.066(4) 0.043(3) -0.014(3) 0.001(3) -0.020(3)

loop_
_atom_type_symbol
_atom_type_description
_atom_type_scat_dispersion_real
_atom_type_scat_dispersion_imag
_atom_type_scat_source
C C 0.0033 0.0016 'International Tables Vol C Tables 4.2.6.8 and 6.1.1.4'
H H 0.0000 0.0000 'International Tables Vol C Tables 4.2.6.8 and 6.1.1.4'
N N 0.0061 0.0033 'International Tables Vol C Tables 4.2.6.8 and 6.1.1.4'
O O 0.0106 0.0060 'International Tables Vol C Tables 4.2.6.8 and 6.1.1.4'
S S 0.1246 0.1234 'International Tables Vol C Tables 4.2.6.8 and 6.1.1.4'
V V 0.3005 0.5294 'International Tables Vol C Tables 4.2.6.8 and 6.1.1.4'

loop_
_geom_angle_atom_site_label_1
_geom_angle_atom_site_label_2
_geom_angle_atom_site_label_3
_geom_angle_site_symmetry_1
_geom_angle_site_symmetry_3
_geom_angle
_geom_angle_publ_flag
O22 C1 C6 . . 118.8(5) no
O22 C1 C2 . . 122.3(5) no
C6 C1 C2 . . 118.9(5) no
C3 C2 C1 . . 119.3(5) no
C3 C2 C10 . . 117.8(6) no
C1 C2 C10 . . 122.9(5) no
C4 C3 C2 . . 119.5(6) no
C4 C3 H3A . . 120.3 no
C2 C3 H3A . . 120.3 no
C3 C4 C5 . . 122.2(6) no
C3 C4 N7 . . 118.8(7) no
C5 C4 N7 . . 119.0(6) no
C6 C5 C4 . . 118.8(6) no
C6 C5 H5A . . 120.6 no
C4 C5 H5A . . 120.6 no
C5 C6 C1 . . 121.1(6) no
C5 C6 H6A . . 119.4 no
C1 C6 H6A . . 119.4 no
O9 N7 O8 . . 124.1(7) no
O9 N7 C4 . . 118.3(7) no
O8 N7 C4 . . 117.6(8) no
N11 C10 C2 . . 124.0(5) no
N11 C10 H10A . . 118.0 no
C2 C10 H10A . . 118.0 no
C10 N11 C12 . . 120.6(7) no
C10 N11 C12A . . 118.6(7) no
C10 N11 V19 . . 125.9(4) no
C12 N11 V19 . . 112.6(6) no
C12A N11 V19 . . 113.3(6) no
N11 C12 C13 . . 117.7(10) no
N11 C12 C17 . . 102.5(10) no
C13 C12 C17 . . 112.1(11) no
N11 C12 H12A . . 108.1 no
C13 C12 H12A . . 108.1 no
C17 C12 H12A . . 108.1 no
C17A C12A N11 . . 103.9(11) no
C17A C12A C13 . . 110.9(11) no
N11 C12A C13 . . 113.7(10) no
C17A C12A H12B . . 109.4 no
N11 C12A H12B . . 109.4 no
C13 C12A H12B . . 109.4 no
C14 C13 C12 . . 113.9(7) no
C14 C13 C12A . . 111.2(7) no
C14 C13 H13A . . 108.8 no
C12 C13 H13A . . 108.8 no
C12A C13 H13A . . 86.8 no
C14 C13 H13B . . 108.8 no
C12 C13 H13B . . 108.8 no
C12A C13 H13B . . 129.9 no
H13A C13 H13B . . 107.7 no
C15 C14 C15A . . 46.2(9) no
C15 C14 C13 . . 118.0(8) no
C15A C14 C13 . . 120.1(9) no
C15 C14 H14A . . 107.8 no
C15A C14 H14A . . 131.9 no
C13 C14 H14A . . 107.8 no
C15 C14 H14B . . 107.8 no
C15A C14 H14B . . 63.4 no
C13 C14 H14B . . 107.8 no
H14A C14 H14B . . 107.2 no
C14 C15 C16 . . 112.3(9) no
C14 C15 H15A . . 109.1 no
C16 C15 H15A . . 109.1 no
C14 C15 H15B . . 109.1 no
C16 C15 H15B . . 109.1 no
H15A C15 H15B . . 107.9 no
C14 C15A C16 . . 108.7(10) no
C14 C15A H15C . . 110.0 no
C16 C15A H15C . . 110.0 no
C14 C15A H15D . . 110.0 no
C16 C15A H15D . . 110.0 no
H15C C15A H15D . . 108.3 no
C15 C16 C17A . . 116.3(7) no
C15 C16 C17 . . 105.1(8) no
C17A C16 C15A . . 104.9(9) no
C17 C16 C15A . . 118.5(8) no
C15 C16 H16A . . 110.7 no
C17A C16 H16A . . 77.7 no
C17 C16 H16A . . 110.7 no
C15A C16 H16A . . 69.4 no
C15 C16 H16B . . 110.7 no
C17A C16 H16B . . 126.2 no
C17 C16 H16B . . 110.7 no
C15A C16 H16B . . 127.8 no
H16A C16 H16B . . 108.8 no
N18 C17 C12 . . 106.1(9) no
N18 C17 C16 . . 109.3(8) no
C12 C17 C16 . . 107.9(9) no
N18 C17 H17A . . 111.1 no
C12 C17 H17A . . 111.1 no
C16 C17 H17A . . 111.1 no
N18 C17A C12A . . 105.7(10) no
N18 C17A C16 . . 109.3(8) no
C12A C17A C16 . . 104.9(10) no
N18 C17A H17B . . 112.2 no
C12A C17A H17B . . 112.2 no
C16 C17A H17B . . 112.2 no
C17 N18 V19 . . 113.2(5) no
C17A N18 V19 . . 112.5(5) no
C17 N18 H18A . . 108.9 no
C17A N18 H18A . . 77.3 no
V19 N18 H18A . . 108.9 no
C17 N18 H18B . . 108.9 no
C17A N18 H18B . . 133.8 no
V19 N18 H18B . . 108.9 no
H18A N18 H18B . . 107.8 no
O20 V19 O21 . 2_567 106.7(2) no
O20 V19 O22 . . 101.0(2) no
O21 V19 O22 2_567 . 99.26(19) no
O20 V19 N18 . . 94.0(2) no
O21 V19 N18 2_567 . 93.45(19) no
O22 V19 N18 . . 156.55(19) no
O20 V19 N11 . . 98.4(2) no
O21 V19 N11 2_567 . 153.60(19) no
O22 V19 N11 . . 83.61(18) no
N18 V19 N11 . . 76.42(18) no
O20 V19 O21 . . 172.2(2) no
O21 V19 O21 2_567 . 77.86(17) no
O22 V19 O21 . . 84.18(16) no
N18 V19 O21 . . 79.31(17) no
N11 V19 O21 . . 76.33(16) no
V19 O21 V19 2_567 . 102.14(17) no
C1 O22 V19 . . 129.1(4) no
O26 S23 C24 . . 106.2(4) no
O26 S23 C25 . . 107.2(5) no
C24 S23 C25 . . 98.3(6) no
S23 C24 H24A . . 109.5 no
S23 C24 H24B . . 109.5 no
H24A C24 H24B . . 109.5 no
S23 C24 H24C . . 109.5 no
H24A C24 H24C . . 109.5 no
H24B C24 H24C . . 109.5 no
S23 C25 H25A . . 109.5 no
S23 C25 H25B . . 109.5 no
H25A C25 H25B . . 109.5 no
S23 C25 H25C . . 109.5 no
H25A C25 H25C . . 109.5 no
H25B C25 H25C . . 109.5 no

loop_
_geom_bond_atom_site_label_1
_geom_bond_atom_site_label_2
_geom_bond_site_symmetry_2
_geom_bond_distance
_geom_bond_publ_flag
C1 O22 . 1.323(7) no
C1 C6 . 1.405(8) no
C1 C2 . 1.410(8) no
C2 C3 . 1.397(8) no
C2 C10 . 1.446(8) no
C3 C4 . 1.375(9) no
C3 H3A . 0.9300 no
C4 C5 . 1.377(10) no
C4 N7 . 1.468(9) no
C5 C6 . 1.373(9) no
C5 H5A . 0.9300 no
C6 H6A . 0.9300 no
N7 O9 . 1.215(10) no
N7 O8 . 1.222(9) no
C10 N11 . 1.284(7) no
C10 H10A . 0.9300 no
N11 C12 . 1.487(15) no
N11 C12A . 1.526(15) no
N11 V19 . 2.186(5) y
C12 C13 . 1.507(16) no
C12 C17 . 1.529(18) no
C12 H12A . 0.9800 no
C12A C17A . 1.51(2) no
C12A C13 . 1.534(16) no
C12A H12B . 0.9800 no
C13 C14 . 1.503(9) no
C13 H13A . 0.9700 no
C13 H13B . 0.9700 no
C14 C15 . 1.409(15) no
C14 C15A . 1.439(16) no
C14 H14A . 0.9700 no
C14 H14B . 0.9700 no
C15 C16 . 1.564(16) no
C15 H15A . 0.9700 no
C15 H15B . 0.9700 no
C15A C16 . 1.599(16) no
C15A H15C . 0.9700 no
C15A H15D . 0.9700 no
C16 C17A . 1.567(13) no
C16 C17 . 1.570(13) no
C16 H16A . 0.9700 no
C16 H16B . 0.9700 no
C17 N18 . 1.503(12) no
C17 H17A . 0.9800 no
C17A N18 . 1.505(12) no
C17A H17B . 0.9800 no
N18 V19 . 2.109(5) y
N18 H18A . 0.9000 no
N18 H18B . 0.9000 no
V19 O20 . 1.610(4) y
V19 O21 2_567 1.663(4) y
V19 O22 . 1.929(4) y
V19 O21 . 2.372(4) y
O21 V19 2_567 1.663(4) ?
S23 O26 . 1.489(6) no
S23 C24 . 1.744(10) no
S23 C25 . 1.761(11) no
C24 H24A . 0.9600 no
C24 H24B . 0.9600 no
C24 H24C . 0.9600 no
C25 H25A . 0.9600 no
C25 H25B . 0.9600 no
C25 H25C . 0.9600 no

loop_
_geom_hbond_atom_site_label_D
_geom_hbond_atom_site_label_H
_geom_hbond_atom_site_label_A
_geom_hbond_site_symmetry_D
_geom_hbond_site_symmetry_H
_geom_hbond_site_symmetry_A
_geom_hbond_distance_DH
_geom_hbond_distance_HA
_geom_hbond_distance_DA
_geom_hbond_angle_DHA
_geom_hbond_publ_flag
N18 H18A O22 1_555 1_555 2_567 0.90 2.29 3.069(6) 145 y
N18 H18B O26 1_555 1_555 2_566 0.90 2.16 2.913(8) 140 y
C5 H5A O26 1_555 1_555 2_576 0.93 2.57 3.494(9) 171 y
C10 H10A O21 1_555 1_555 2_667 0.93 2.49 3.167(7) 130 y
C13 H13B O21 1_555 1_555 2_667 0.97 2.55 3.392(7) 145 y
C14 H14A O26 1_555 1_555 2_666 0.97 2.38 3.211(11) 144 y
C15 H15B O8 1_555 1_555 1_545 0.97 2.32 3.109(17) 138 y

loop_
_geom_torsion_atom_site_label_1
_geom_torsion_atom_site_label_2
_geom_torsion_atom_site_label_3
_geom_torsion_atom_site_label_4
_geom_torsion_site_symmetry_1
_geom_torsion_site_symmetry_2
_geom_torsion_site_symmetry_3
_geom_torsion_site_symmetry_4
_geom_torsion
_geom_torsion_publ_flag
O22 C1 C2 C3 . . . . -176.9(5) no
C6 C1 C2 C3 . . . . 0.2(8) no
O22 C1 C2 C10 . . . . 4.5(8) no
C6 C1 C2 C10 . . . . -178.4(5) no
C1 C2 C3 C4 . . . . -1.6(9) no
C10 C2 C3 C4 . . . . 177.1(6) no
C2 C3 C4 C5 . . . . -0.1(11) no
C2 C3 C4 N7 . . . . -179.9(7) no
C3 C4 C5 C6 . . . . 3.0(12) no
N7 C4 C5 C6 . . . . -177.2(7) no
C4 C5 C6 C1 . . . . -4.4(11) no
O22 C1 C6 C5 . . . . -180.0(6) no
C2 C1 C6 C5 . . . . 2.8(9) no
C3 C4 N7 O9 . . . . -13.0(13) no
C5 C4 N7 O9 . . . . 167.2(9) no
C3 C4 N7 O8 . . . . 166.1(8) no
C5 C4 N7 O8 . . . . -13.7(13) no
C3 C2 C10 N11 . . . . -165.8(6) no
C1 C2 C10 N11 . . . . 12.8(9) no
C2 C10 N11 C12 . . . . -167.3(8) no
C2 C10 N11 C12A . . . . 163.0(8) no
C2 C10 N11 V19 . . . . 1.0(8) no
C10 N11 C12 C13 . . . . -20.5(15) no
C12A N11 C12 C13 . . . . 73(2) no
V19 N11 C12 C13 . . . . 169.7(8) no
C10 N11 C12 C17 . . . . -144.0(8) no
C12A N11 C12 C17 . . . . -50.9(19) no
V19 N11 C12 C17 . . . . 46.2(11) no
C10 N11 C12A C17A . . . . 157.6(8) no
C12 N11 C12A C17A . . . . 56(2) no
V19 N11 C12A C17A . . . . -38.3(12) no
C10 N11 C12A C13 . . . . 36.8(14) no
C12 N11 C12A C13 . . . . -65(2) no
V19 N11 C12A C13 . . . . -159.0(8) no
N11 C12 C13 C14 . . . . -162.4(9) no
C17 C12 C13 C14 . . . . -43.9(13) no
N11 C12 C13 C12A . . . . -73(2) no
C17 C12 C13 C12A . . . . 45.4(18) no
C17A C12A C13 C14 . . . . 49.1(14) no
N11 C12A C13 C14 . . . . 165.8(9) no
C17A C12A C13 C12 . . . . -52(2) no
N11 C12A C13 C12 . . . . 64.4(19) no
C12 C13 C14 C15 . . . . 39.7(14) no
C12A C13 C14 C15 . . . . 12.1(14) no
C12 C13 C14 C15A . . . . -13.6(14) no
C12A C13 C14 C15A . . . . -41.2(14) no
C15A C14 C15 C16 . . . . 57.2(12) no
C13 C14 C15 C16 . . . . -48.9(15) no
C15 C14 C15A C16 . . . . -53.4(10) no
C13 C14 C15A C16 . . . . 47.8(15) no
C14 C15 C16 C17A . . . . 27.0(15) no
C14 C15 C16 C17 . . . . 60.4(13) no
C14 C15 C16 C15A . . . . -55.7(12) no
C14 C15A C16 C15 . . . . 52.1(11) no
C14 C15A C16 C17A . . . . -60.9(13) no
C14 C15A C16 C17 . . . . -28.2(15) no
N11 C12 C17 N18 . . . . -57.2(11) no
C13 C12 C17 N18 . . . . 175.7(9) no
N11 C12 C17 C16 . . . . -174.2(8) no
C13 C12 C17 C16 . . . . 58.7(13) no
C15 C16 C17 N18 . . . . -179.6(8) no
C17A C16 C17 N18 . . . . -64.4(11) no
C15A C16 C17 N18 . . . . -137.2(10) no
C15 C16 C17 C12 . . . . -64.7(12) no
C17A C16 C17 C12 . . . . 50.5(11) no
C15A C16 C17 C12 . . . . -22.3(14) no
N11 C12A C17A N18 . . . . 55.5(12) no
C13 C12A C17A N18 . . . . 178.1(9) no
N11 C12A C17A C16 . . . . 170.9(9) no
C13 C12A C17A C16 . . . . -66.5(13) no
C15 C16 C17A N18 . . . . 141.3(9) no
C17 C16 C17A N18 . . . . 64.3(12) no
C15A C16 C17A N18 . . . . -176.0(9) no
C15 C16 C17A C12A . . . . 28.3(14) no
C17 C16 C17A C12A . . . . -48.7(12) no
C15A C16 C17A C12A . . . . 71.0(12) no
C12 C17 N18 C17A . . . . -51.4(11) no
C16 C17 N18 C17A . . . . 64.7(11) no
C12 C17 N18 V19 . . . . 45.1(10) no
C16 C17 N18 V19 . . . . 161.1(6) no
C12A C17A N18 C17 . . . . 47.5(11) no
C16 C17A N18 C17 . . . . -64.9(12) no
C12A C17A N18 V19 . . . . -51.1(11) no
C16 C17A N18 V19 . . . . -163.6(6) no
C17 N18 V19 O20 . . . . 82.6(6) no
C17A N18 V19 O20 . . . . 120.2(7) no
C17 N18 V19 O21 . . . 2_567 -170.4(6) no
C17A N18 V19 O21 . . . 2_567 -132.7(7) no
C17 N18 V19 O22 . . . . -47.4(8) no
C17A N18 V19 O22 . . . . -9.8(9) no
C17 N18 V19 N11 . . . . -15.1(6) no
C17A N18 V19 N11 . . . . 22.6(6) no
C17 N18 V19 O21 . . . . -93.4(6) no
C17A N18 V19 O21 . . . . -55.8(7) no
C10 N11 V19 O20 . . . . 80.1(5) no
C12 N11 V19 O20 . . . . -110.8(7) no
C12A N11 V19 O20 . . . . -82.7(8) no
C10 N11 V19 O21 . . . 2_567 -118.1(6) no
C12 N11 V19 O21 . . . 2_567 51.0(9) no
C12A N11 V19 O21 . . . 2_567 79.1(9) no
C10 N11 V19 O22 . . . . -20.1(5) no
C12 N11 V19 O22 . . . . 149.0(7) no
C12A N11 V19 O22 . . . . 177.1(7) no
C10 N11 V19 N18 . . . . 172.2(5) no
C12 N11 V19 N18 . . . . -18.6(7) no
C12A N11 V19 N18 . . . . 9.5(7) no
C10 N11 V19 O21 . . . . -105.7(5) no
C12 N11 V19 O21 . . . . 63.5(7) no
C12A N11 V19 O21 . . . . 91.6(7) no
O21 V19 O21 V19 2_567 . . 2_567 0.000(2) no
O22 V19 O21 V19 . . . 2_567 100.8(2) no
N18 V19 O21 V19 . . . 2_567 -95.9(2) no
N11 V19 O21 V19 . . . 2_567 -174.4(2) no
C6 C1 O22 V19 . . . . 144.0(4) no
C2 C1 O22 V19 . . . . -38.9(7) no
O20 V19 O22 C1 . . . . -58.2(5) no
O21 V19 O22 C1 2_567 . . . -167.4(5) no
N18 V19 O22 C1 . . . . 70.7(7) no
N11 V19 O22 C1 . . . . 39.1(5) no
O21 V19 O22 C1 . . . . 116.0(5) no
